data_7034102
loop_
_publ_author_name
'Xiao, Hong-Ping'
'Zhou, Jian'
'Zhao, Rong-Qing'
'Zhang, Wei-Bing'
'Huang, Yong'

_publ_section_title
;
 A series of lanthanoid selenidoantimonates(v): rare examples of
 lanthanoid selenidoantimonates based on dinuclear lanthanide complexes.
;
_journal_issue 13
_journal_name_full 'Dalton transactions (Cambridge, England : 2003)'
_journal_page_first 6032
_journal_page_last 6039
_journal_paper_doi 10.1039/c5dt00146c
_journal_volume 44
_journal_year 2015
_chemical_formula_moiety 'C10 H31 Ce N7 Sb Se4'
_chemical_formula_sum 'C10 H31 Ce N7 Sb Se4'
_chemical_formula_weight 827.14
_chemical_name_systematic
; 
 ? 
;
_space_group_IT_number 2
_symmetry_cell_setting triclinic
_symmetry_space_group_name_Hall '-P 1'
_symmetry_space_group_name_H-M 'P -1'
_atom_sites_solution_hydrogens geom
_atom_sites_solution_primary direct
_atom_sites_solution_secondary difmap
_audit_creation_method SHELXL-97
_audit_update_record
;
2015-01-07 deposited with the CCDC.
2015-02-18 downloaded from the CCDC.
;
_cell_angle_alpha 77.3350(10)
_cell_angle_beta 86.7650(10)
_cell_angle_gamma 70.0340(10)
_cell_formula_units_Z 2
_cell_length_a 8.5633(6)
_cell_length_b 9.3321(7)
_cell_length_c 15.0413(11)
_cell_measurement_temperature 296(2)
_cell_volume 1102.05(14)
_computing_structure_refinement 'SHELXL-97 (Sheldrick, 1997)'
_computing_structure_solution 'SHELXS-97 (Sheldrick, 1990)'
_diffrn_ambient_temperature 296(2)
_diffrn_detector_area_resol_mean 7.31
_diffrn_measured_fraction_theta_full 0.986
_diffrn_measured_fraction_theta_max 0.986
_diffrn_measurement_device_type 'Rigaku Mercury'
_diffrn_measurement_method \w
_diffrn_radiation_monochromator graphite
_diffrn_radiation_source 'fine-focus sealed tube'
_diffrn_radiation_type MoK\a
_diffrn_radiation_wavelength 0.71073
_diffrn_reflns_av_R_equivalents 0.0292
_diffrn_reflns_av_sigmaI/netI 0.0270
_diffrn_reflns_limit_h_max 10
_diffrn_reflns_limit_h_min -10
_diffrn_reflns_limit_k_max 11
_diffrn_reflns_limit_k_min -11
_diffrn_reflns_limit_l_max 17
_diffrn_reflns_limit_l_min -17
_diffrn_reflns_number 14491
_diffrn_reflns_theta_full 25.10
_diffrn_reflns_theta_max 25.10
_diffrn_reflns_theta_min 1.39
_exptl_absorpt_coefficient_mu 9.878
_exptl_absorpt_correction_T_max 0.3045
_exptl_absorpt_correction_T_min 0.2229
_exptl_absorpt_correction_type multi-scan
_exptl_absorpt_process_details 'Jacobson, R. (1998) Private communication'
_exptl_crystal_colour red
_exptl_crystal_density_diffrn 2.494
_exptl_crystal_density_method 'not measured'
_exptl_crystal_description block
_exptl_crystal_F_000 770
_exptl_crystal_size_max 0.11
_exptl_crystal_size_mid 0.10
_exptl_crystal_size_min 0.08
_refine_diff_density_max 1.280
_refine_diff_density_min -0.752
_refine_diff_density_rms 0.138
_refine_ls_extinction_method none
_refine_ls_goodness_of_fit_ref 1.038
_refine_ls_hydrogen_treatment constr
_refine_ls_matrix_type full
_refine_ls_number_parameters 208
_refine_ls_number_reflns 3865
_refine_ls_number_restraints 0
_refine_ls_restrained_S_all 1.038
_refine_ls_R_factor_all 0.0282
_refine_ls_R_factor_gt 0.0232
_refine_ls_shift/su_max 0.001
_refine_ls_shift/su_mean 0.000
_refine_ls_structure_factor_coef Fsqd
_refine_ls_weighting_details 'calc w=1/[\s^2^(Fo^2^)+(0.0268P)^2^+2.8910P] where P=(Fo^2^+2Fc^2^)/3'
_refine_ls_weighting_scheme calc
_refine_ls_wR_factor_gt 0.0552
_refine_ls_wR_factor_ref 0.0572
_reflns_number_gt 3450
_reflns_number_total 3865
_reflns_threshold_expression >2sigma(I)
_cod_data_source_file c5dt00146c2.cif
_cod_data_source_block Ib
_cod_depositor_comments 'Adding full bibliography for 7034101--7034109.cif.'
_cod_database_code 7034102

loop_
_symmetry_equiv_pos_as_xyz
'x, y, z'
'-x, -y, -z'

loop_
_atom_site_label
_atom_site_type_symbol
_atom_site_fract_x
_atom_site_fract_y
_atom_site_fract_z
_atom_site_U_iso_or_equiv
_atom_site_adp_type
_atom_site_occupancy
_atom_site_symmetry_multiplicity
_atom_site_calc_flag
_atom_site_refinement_flags
Ce1 Ce 0.26795(3) 0.42234(3) 0.266858(16) 0.01097(7) Uani 1 1 d .
Sb1 Sb -0.17897(3) 0.74356(3) 0.26858(2) 0.01236(8) Uani 1 1 d .
Se1 Se -0.11203(5) 0.48666(5) 0.22406(3) 0.01380(11) Uani 1 1 d .
Se2 Se 0.07951(5) 0.70910(5) 0.34990(3) 0.01644(11) Uani 1 1 d .
Se3 Se -0.22081(6) 0.94901(6) 0.13089(3) 0.02320(12) Uani 1 1 d .
Se4 Se -0.42152(5) 0.78548(5) 0.36909(3) 0.01532(11) Uani 1 1 d .
N1 N 0.1444(5) 0.3164(5) 0.4261(3) 0.0199(9) Uani 1 1 d .
H1A H 0.1925 0.3371 0.4712 0.024 Uiso 1 1 calc R
H1B H 0.0350 0.3705 0.4259 0.024 Uiso 1 1 calc R
N2 N 0.2380(5) 0.1391(4) 0.2888(3) 0.0187(9) Uani 1 1 d .
H2C H 0.3414 0.0684 0.3036 0.022 Uiso 1 1 calc R
N3 N 0.3232(5) 0.2926(5) 0.1148(3) 0.0201(9) Uani 1 1 d .
H3C H 0.4279 0.2857 0.0961 0.024 Uiso 1 1 calc R
N4 N 0.1819(5) 0.6314(5) 0.1032(3) 0.0160(8) Uani 1 1 d .
H4C H 0.0690 0.6725 0.1024 0.019 Uiso 1 1 calc R
N5 N 0.4498(5) 0.6079(5) 0.2116(3) 0.0195(9) Uani 1 1 d .
H5A H 0.4341 0.6707 0.2513 0.023 Uiso 1 1 calc R
H5B H 0.5574 0.5467 0.2167 0.023 Uiso 1 1 calc R
N6 N 0.5823(5) 0.2300(5) 0.2763(3) 0.0242(9) Uani 1 1 d .
H6A H 0.5894 0.1478 0.2522 0.029 Uiso 1 1 calc R
H6B H 0.6470 0.2801 0.2440 0.029 Uiso 1 1 calc R
N7 N 0.4573(5) 0.4232(5) 0.4045(3) 0.0190(9) Uani 1 1 d .
H7A H 0.4607 0.5203 0.3980 0.023 Uiso 1 1 calc R
H7B H 0.4064 0.4020 0.4573 0.023 Uiso 1 1 calc R
C1 C 0.1667(6) 0.1492(6) 0.4474(3) 0.0216(11) Uani 1 1 d .
H1C H 0.0928 0.1278 0.4958 0.026 Uiso 1 1 calc R
H1D H 0.2801 0.0890 0.4682 0.026 Uiso 1 1 calc R
C2 C 0.1293(7) 0.1028(6) 0.3641(4) 0.0252(11) Uani 1 1 d .
H2A H 0.1466 -0.0081 0.3776 0.030 Uiso 1 1 calc R
H2B H 0.0138 0.1585 0.3457 0.030 Uiso 1 1 calc R
C3 C 0.1880(6) 0.1121(6) 0.2031(4) 0.0240(11) Uani 1 1 d .
H3A H 0.0783 0.1854 0.1837 0.029 Uiso 1 1 calc R
H3B H 0.1838 0.0073 0.2129 0.029 Uiso 1 1 calc R
C4 C 0.3125(7) 0.1332(6) 0.1305(4) 0.0258(11) Uani 1 1 d .
H4A H 0.4209 0.0565 0.1492 0.031 Uiso 1 1 calc R
H4B H 0.2798 0.1160 0.0741 0.031 Uiso 1 1 calc R
C5 C 0.2067(6) 0.4005(6) 0.0407(3) 0.0194(10) Uani 1 1 d .
H5C H 0.0935 0.4091 0.0579 0.023 Uiso 1 1 calc R
H5D H 0.2299 0.3595 -0.0144 0.023 Uiso 1 1 calc R
C6 C 0.2411(6) 0.7652(6) 0.0941(3) 0.0211(11) Uani 1 1 d .
H6C H 0.1786 0.8330 0.1338 0.025 Uiso 1 1 calc R
H6D H 0.2236 0.8250 0.0318 0.025 Uiso 1 1 calc R
C8 C 0.2250(6) 0.5589(6) 0.0231(3) 0.0232(11) Uani 1 1 d .
H8A H 0.3388 0.5491 0.0067 0.028 Uiso 1 1 calc R
H8B H 0.1535 0.6262 -0.0281 0.028 Uiso 1 1 calc R
C7 C 0.4228(6) 0.7076(6) 0.1191(3) 0.0202(10) Uani 1 1 d .
H7C H 0.4866 0.6484 0.0758 0.024 Uiso 1 1 calc R
H7D H 0.4598 0.7955 0.1173 0.024 Uiso 1 1 calc R
C9 C 0.6409(6) 0.1747(6) 0.3731(4) 0.0240(11) Uani 1 1 d .
H9A H 0.7549 0.1041 0.3768 0.029 Uiso 1 1 calc R
H9B H 0.5727 0.1187 0.4078 0.029 Uiso 1 1 calc R
C10 C 0.6300(6) 0.3132(6) 0.4124(3) 0.0210(11) Uani 1 1 d .
H10A H 0.6653 0.2782 0.4760 0.025 Uiso 1 1 calc R
H10B H 0.7034 0.3654 0.3799 0.025 Uiso 1 1 calc R

loop_
_atom_site_aniso_label
_atom_site_aniso_U_11
_atom_site_aniso_U_22
_atom_site_aniso_U_33
_atom_site_aniso_U_23
_atom_site_aniso_U_13
_atom_site_aniso_U_12
Ce1 0.00907(12) 0.01126(14) 0.01169(13) -0.00320(10) -0.00120(9) -0.00162(10)
Sb1 0.01016(15) 0.01126(16) 0.01344(16) -0.00252(12) 0.00097(11) -0.00098(11)
Se1 0.0103(2) 0.0145(2) 0.0169(2) -0.00590(18) 0.00014(17) -0.00291(17)
Se2 0.0133(2) 0.0166(2) 0.0212(3) -0.00950(19) -0.00001(18) -0.00399(18)
Se3 0.0228(3) 0.0182(3) 0.0194(3) 0.0028(2) 0.0035(2) 0.0000(2)
Se4 0.0124(2) 0.0166(2) 0.0157(2) -0.00480(18) 0.00285(18) -0.00281(18)
N1 0.023(2) 0.025(2) 0.015(2) -0.0087(17) 0.0026(17) -0.0112(18)
N2 0.020(2) 0.014(2) 0.022(2) -0.0064(17) 0.0003(17) -0.0040(16)
N3 0.016(2) 0.022(2) 0.021(2) -0.0075(18) 0.0017(17) -0.0033(17)
N4 0.0102(18) 0.021(2) 0.017(2) -0.0050(17) 0.0003(15) -0.0044(16)
N5 0.0125(19) 0.019(2) 0.027(2) -0.0038(18) -0.0030(17) -0.0050(16)
N6 0.016(2) 0.023(2) 0.031(2) -0.0117(19) -0.0052(18) 0.0016(17)
N7 0.016(2) 0.022(2) 0.019(2) -0.0046(17) -0.0021(17) -0.0064(17)
C1 0.025(3) 0.018(3) 0.015(2) 0.004(2) 0.002(2) -0.005(2)
C2 0.031(3) 0.015(3) 0.030(3) -0.005(2) 0.005(2) -0.009(2)
C3 0.027(3) 0.016(3) 0.031(3) -0.010(2) -0.003(2) -0.007(2)
C4 0.029(3) 0.023(3) 0.023(3) -0.011(2) -0.005(2) -0.002(2)
C5 0.018(2) 0.026(3) 0.015(2) -0.007(2) -0.0006(19) -0.007(2)
C6 0.025(3) 0.023(3) 0.015(2) -0.002(2) -0.001(2) -0.009(2)
C8 0.021(2) 0.034(3) 0.018(3) -0.007(2) 0.001(2) -0.012(2)
C7 0.022(2) 0.019(3) 0.023(3) -0.008(2) 0.005(2) -0.010(2)
C9 0.015(2) 0.017(3) 0.034(3) 0.002(2) -0.006(2) -0.002(2)
C10 0.015(2) 0.033(3) 0.015(2) 0.001(2) -0.0034(19) -0.010(2)

loop_
_atom_type_symbol
_atom_type_description
_atom_type_scat_dispersion_real
_atom_type_scat_dispersion_imag
_atom_type_scat_source
C C 0.0033 0.0016 'International Tables Vol C Tables 4.2.6.8 and 6.1.1.4'
H H 0.0000 0.0000 'International Tables Vol C Tables 4.2.6.8 and 6.1.1.4'
N N 0.0061 0.0033 'International Tables Vol C Tables 4.2.6.8 and 6.1.1.4'
Se Se -0.0929 2.2259 'International Tables Vol C Tables 4.2.6.8 and 6.1.1.4'
Sb Sb -0.5866 1.5461 'International Tables Vol C Tables 4.2.6.8 and 6.1.1.4'
Ce Ce -0.2486 2.6331 'International Tables Vol C Tables 4.2.6.8 and 6.1.1.4'

loop_
_geom_angle_atom_site_label_1
_geom_angle_atom_site_label_2
_geom_angle_atom_site_label_3
_geom_angle
N6 Ce1 N5 74.83(13)
N6 Ce1 N1 102.98(13)
N5 Ce1 N1 135.67(12)
N6 Ce1 N2 76.59(13)
N5 Ce1 N2 148.75(12)
N1 Ce1 N2 63.70(12)
N6 Ce1 N7 63.94(12)
N5 Ce1 N7 68.35(12)
N1 Ce1 N7 71.24(12)
N2 Ce1 N7 109.42(12)
N6 Ce1 N4 113.68(12)
N5 Ce1 N4 62.39(12)
N1 Ce1 N4 143.10(12)
N2 Ce1 N4 120.07(12)
N7 Ce1 N4 128.59(12)
N6 Ce1 N3 72.31(12)
N5 Ce1 N3 95.38(12)
N1 Ce1 N3 126.79(12)
N2 Ce1 N3 63.76(12)
N7 Ce1 N3 135.85(12)
N4 Ce1 N3 64.64(12)
N6 Ce1 Se2 134.05(9)
N5 Ce1 Se2 78.03(9)
N1 Ce1 Se2 72.74(9)
N2 Ce1 Se2 132.22(8)
N7 Ce1 Se2 71.85(8)
N4 Ce1 Se2 84.27(8)
N3 Ce1 Se2 147.16(8)
N6 Ce1 Se1 148.56(9)
N5 Ce1 Se1 128.99(8)
N1 Ce1 Se1 74.78(9)
N2 Ce1 Se1 74.49(9)
N7 Ce1 Se1 138.63(8)
N4 Ce1 Se1 71.86(8)
N3 Ce1 Se1 83.97(8)
Se2 Ce1 Se1 76.113(13)
Se3 Sb1 Se4 113.171(19)
Se3 Sb1 Se2 110.06(2)
Se4 Sb1 Se2 112.124(19)
Se3 Sb1 Se1 109.05(2)
Se4 Sb1 Se1 109.774(18)
Se2 Sb1 Se1 102.057(18)
Sb1 Se1 Ce1 88.121(15)
Sb1 Se2 Ce1 90.225(16)
C1 N1 Ce1 115.9(3)
C1 N1 H1A 108.3
Ce1 N1 H1A 108.3
C1 N1 H1B 108.3
Ce1 N1 H1B 108.3
H1A N1 H1B 107.4
C3 N2 C2 110.7(4)
C3 N2 Ce1 112.1(3)
C2 N2 Ce1 114.7(3)
C3 N2 H2C 106.2
C2 N2 H2C 106.2
Ce1 N2 H2C 106.2
C5 N3 C4 110.9(4)
C5 N3 Ce1 108.9(3)
C4 N3 Ce1 114.7(3)
C5 N3 H3C 107.4
C4 N3 H3C 107.4
Ce1 N3 H3C 107.4
C8 N4 C6 111.5(4)
C8 N4 Ce1 113.9(3)
C6 N4 Ce1 113.7(3)
C8 N4 H4C 105.7
C6 N4 H4C 105.7
Ce1 N4 H4C 105.7
C7 N5 Ce1 119.7(3)
C7 N5 H5A 107.4
Ce1 N5 H5A 107.4
C7 N5 H5B 107.4
Ce1 N5 H5B 107.4
H5A N5 H5B 106.9
C9 N6 Ce1 109.7(3)
C9 N6 H6A 109.7
Ce1 N6 H6A 109.7
C9 N6 H6B 109.7
Ce1 N6 H6B 109.7
H6A N6 H6B 108.2
C10 N7 Ce1 116.6(3)
C10 N7 H7A 108.1
Ce1 N7 H7A 108.1
C10 N7 H7B 108.1
Ce1 N7 H7B 108.1
H7A N7 H7B 107.3
N1 C1 C2 109.5(4)
N1 C1 H1C 109.8
C2 C1 H1C 109.8
N1 C1 H1D 109.8
C2 C1 H1D 109.8
H1C C1 H1D 108.2
N2 C2 C1 110.3(4)
N2 C2 H2A 109.6
C1 C2 H2A 109.6
N2 C2 H2B 109.6
C1 C2 H2B 109.6
H2A C2 H2B 108.1
N2 C3 C4 109.2(4)
N2 C3 H3A 109.8
C4 C3 H3A 109.8
N2 C3 H3B 109.8
C4 C3 H3B 109.8
H3A C3 H3B 108.3
N3 C4 C3 111.1(4)
N3 C4 H4A 109.4
C3 C4 H4A 109.4
N3 C4 H4B 109.4
C3 C4 H4B 109.4
H4A C4 H4B 108.0
N3 C5 C8 110.0(4)
N3 C5 H5C 109.7
C8 C5 H5C 109.7
N3 C5 H5D 109.7
C8 C5 H5D 109.7
H5C C5 H5D 108.2
N4 C6 C7 109.8(4)
N4 C6 H6C 109.7
C7 C6 H6C 109.7
N4 C6 H6D 109.7
C7 C6 H6D 109.7
H6C C6 H6D 108.2
N4 C8 C5 112.2(4)
N4 C8 H8A 109.2
C5 C8 H8A 109.2
N4 C8 H8B 109.2
C5 C8 H8B 109.2
H8A C8 H8B 107.9
N5 C7 C6 109.3(4)
N5 C7 H7C 109.8
C6 C7 H7C 109.8
N5 C7 H7D 109.8
C6 C7 H7D 109.8
H7C C7 H7D 108.3
N6 C9 C10 109.2(4)
N6 C9 H9A 109.8
C10 C9 H9A 109.8
N6 C9 H9B 109.8
C10 C9 H9B 109.8
H9A C9 H9B 108.3
N7 C10 C9 109.9(4)
N7 C10 H10A 109.7
C9 C10 H10A 109.7
N7 C10 H10B 109.7
C9 C10 H10B 109.7
H10A C10 H10B 108.2

loop_
_geom_bond_atom_site_label_1
_geom_bond_atom_site_label_2
_geom_bond_distance
Ce1 N6 2.668(4)
Ce1 N5 2.679(4)
Ce1 N1 2.687(4)
Ce1 N2 2.689(4)
Ce1 N7 2.704(4)
Ce1 N4 2.743(4)
Ce1 N3 2.760(4)
Ce1 Se2 3.1008(5)
Ce1 Se1 3.1774(5)
Sb1 Se3 2.4428(6)
Sb1 Se4 2.4703(5)
Sb1 Se2 2.4791(5)
Sb1 Se1 2.4994(5)
N1 C1 1.469(6)
N1 H1A 0.9000
N1 H1B 0.9000
N2 C3 1.478(6)
N2 C2 1.480(6)
N2 H2C 0.9100
N3 C5 1.482(6)
N3 C4 1.488(7)
N3 H3C 0.9100
N4 C8 1.478(6)
N4 C6 1.478(6)
N4 H4C 0.9100
N5 C7 1.475(6)
N5 H5A 0.9000
N5 H5B 0.9000
N6 C9 1.489(6)
N6 H6A 0.9000
N6 H6B 0.9000
N7 C10 1.478(6)
N7 H7A 0.9000
N7 H7B 0.9000
C1 C2 1.497(7)
C1 H1C 0.9700
C1 H1D 0.9700
C2 H2A 0.9700
C2 H2B 0.9700
C3 C4 1.512(7)
C3 H3A 0.9700
C3 H3B 0.9700
C4 H4A 0.9700
C4 H4B 0.9700
C5 C8 1.504(7)
C5 H5C 0.9700
C5 H5D 0.9700
C6 C7 1.503(7)
C6 H6C 0.9700
C6 H6D 0.9700
C8 H8A 0.9700
C8 H8B 0.9700
C7 H7C 0.9700
C7 H7D 0.9700
C9 C10 1.508(7)
C9 H9A 0.9700
C9 H9B 0.9700
C10 H10A 0.9700
C10 H10B 0.9700
